data_2233029
loop_
_publ_author_name
'Hamaguchi, Tomohiko'
'Ando, Isao'

_publ_section_title
;
 Bis(2,2'-bipyridine)(pyridin-2-olato)ruthenium(II) hexafluoridophosphate
 benzene hemisolvate
;
_journal_coeditor_code YK2024
_journal_issue 12
_journal_name_full 'Acta Crystallographica Section E'
_journal_page_first m1687
_journal_paper_doi 10.1107/S1600536811045454
_journal_volume 67
_journal_year 2011
_chemical_formula_iupac '[Ru (C5 H4 N O) (C10 H8 N2)2] P F6, 0.5C6 H6'
_chemical_formula_moiety 'C25 H20 N5 O Ru +, F6 P -, 0.5(C6 H6)'
_chemical_formula_sum 'C28 H23 F6 N5 O P Ru'
_chemical_formula_weight 688.53
_chemical_name_systematic
;
Bis(2,2'-bipyridine)(pyridin-2-olato)ruthenium(II) hexafluoridophosphate
benzene hemisolvate
;
_space_group_IT_number 15
_symmetry_cell_setting monoclinic
_symmetry_space_group_name_Hall '-C 2yc'
_symmetry_space_group_name_H-M 'C 1 2/c 1'
_atom_sites_solution_hydrogens geom
_atom_sites_solution_primary direct
_atom_sites_solution_secondary difmap
_audit_creation_method SHELXL-97
_cell_angle_alpha 90.00
_cell_angle_beta 113.3866(7)
_cell_angle_gamma 90.00
_cell_formula_units_Z 8
_cell_length_a 21.4180(4)
_cell_length_b 17.5316(4)
_cell_length_c 16.8375(3)
_cell_measurement_reflns_used 24054
_cell_measurement_temperature 200(2)
_cell_measurement_theta_max 27.57
_cell_measurement_theta_min 3.04
_cell_volume 5802.9(2)
_computing_cell_refinement 'RAPID-AUTO (Rigaku, 2002)'
_computing_data_collection 'RAPID-AUTO (Rigaku, 2002)'
_computing_data_reduction 'RAPID-AUTO (Rigaku, 2002)'
_computing_molecular_graphics
;
<i>Yadokari-XG</i>  (Wakita, 2001; Kabuto <i>et al.</i>, 2009)
and ORTEP-3 for Windows (Farrugia, 1997)
;
_computing_publication_material
;
<i>Yadokari-XG</i>  (Wakita, 2001; Kabuto <i>et al.</i>, 2009)
and
publCIF (Westrip, 2010)
;
_computing_structure_refinement 'SHELXL97 (Sheldrick, 2008)'
_computing_structure_solution 'SIR2004 (Burla <i>et al.</i>, 2005)'
_diffrn_ambient_temperature 200(2)
_diffrn_measured_fraction_theta_full 0.999
_diffrn_measured_fraction_theta_max 0.999
_diffrn_measurement_device_type 'Rigaku R-AXIS RAPID'
_diffrn_measurement_method \w
_diffrn_radiation_type MoK\a
_diffrn_radiation_wavelength 0.71075
_diffrn_reflns_av_R_equivalents 0.0259
_diffrn_reflns_av_sigmaI/netI 0.0206
_diffrn_reflns_limit_h_max 27
_diffrn_reflns_limit_h_min -25
_diffrn_reflns_limit_k_max 22
_diffrn_reflns_limit_k_min -22
_diffrn_reflns_limit_l_max 21
_diffrn_reflns_limit_l_min -21
_diffrn_reflns_number 28444
_diffrn_reflns_theta_full 27.48
_diffrn_reflns_theta_max 27.48
_diffrn_reflns_theta_min 3.04
_exptl_absorpt_coefficient_mu 0.665
_exptl_absorpt_correction_T_max 0.9365
_exptl_absorpt_correction_T_min 0.8461
_exptl_absorpt_correction_type multi-scan
_exptl_absorpt_process_details '(ABSCOR; Rigaku, 1995))'
_exptl_crystal_colour black
_exptl_crystal_density_diffrn 1.576
_exptl_crystal_density_method 'not measured'
_exptl_crystal_description block
_exptl_crystal_F_000 2752
_exptl_crystal_size_max 0.26
_exptl_crystal_size_mid 0.22
_exptl_crystal_size_min 0.10
_refine_diff_density_max 2.151
_refine_diff_density_min -0.516
_refine_ls_extinction_method none
_refine_ls_goodness_of_fit_ref 1.143
_refine_ls_hydrogen_treatment constr
_refine_ls_matrix_type full
_refine_ls_number_parameters 364
_refine_ls_number_reflns 6649
_refine_ls_number_restraints 3
_refine_ls_restrained_S_all 1.149
_refine_ls_R_factor_all 0.0509
_refine_ls_R_factor_gt 0.0467
_refine_ls_shift/su_max 0.001
_refine_ls_shift/su_mean 0.000
_refine_ls_structure_factor_coef Fsqd
_refine_ls_weighting_details 'calc w=1/[\s^2^(Fo^2^)+(0.0839P)^2^+20.9991P] where P=(Fo^2^+2Fc^2^)/3'
_refine_ls_weighting_scheme calc
_refine_ls_wR_factor_gt 0.1485
_refine_ls_wR_factor_ref 0.1550
_reflns_number_gt 6068
_reflns_number_total 6649
_reflns_threshold_expression I>2sigma(I)
_cod_data_source_file yk2024.cif
_cod_data_source_block I
_cod_original_sg_symbol_H-M 'C 2/c'
_cod_database_code 2233029
_cod_database_fobs_code 2233029

loop_
_symmetry_equiv_pos_as_xyz
'x, y, z'
'-x, y, -z+1/2'
'x+1/2, y+1/2, z'
'-x+1/2, y+1/2, -z+1/2'
'-x, -y, -z'
'x, -y, z-1/2'
'-x+1/2, -y+1/2, -z'
'x+1/2, -y+1/2, z-1/2'

loop_
_atom_site_type_symbol
_atom_site_label
_atom_site_fract_x
_atom_site_fract_y
_atom_site_fract_z
_atom_site_U_iso_or_equiv
_atom_site_adp_type
_atom_site_calc_flag
_atom_site_refinement_flags
_atom_site_occupancy
_atom_site_symmetry_multiplicity
Ru Ru1 0.280946(13) 0.392843(15) 0.163094(17) 0.02747(12) Uani d . 1 1
O O1 0.17546(13) 0.36260(16) 0.10031(17) 0.0372(6) Uani d . 1 1
N N1 0.22692(17) 0.38041(18) 0.2407(2) 0.0339(6) Uani d . 1 1
N N2 0.26308(16) 0.50618(18) 0.14929(19) 0.0317(6) Uani d . 1 1
N N3 0.37222(15) 0.43350(17) 0.24506(19) 0.0302(6) Uani d . 1 1
N N4 0.31600(15) 0.38774(16) 0.06626(19) 0.0286(6) Uani d . 1 1
N N5 0.30459(16) 0.27879(17) 0.16586(19) 0.0308(6) Uani d . 1 1
C C1 0.16864(19) 0.3599(2) 0.1738(3) 0.0363(8) Uani d . 1 1
C C2 0.1113(2) 0.3371(3) 0.1884(3) 0.0540(11) Uani d . 1 1
H H1 0.0707 0.3215 0.1420 0.065 Uiso calc R 1 1
C C3 0.1159(3) 0.3380(4) 0.2720(4) 0.0644(14) Uani d . 1 1
H H2 0.0776 0.3236 0.2835 0.077 Uiso calc R 1 1
C C4 0.1753(3) 0.3597(3) 0.3397(3) 0.0601(13) Uani d . 1 1
H H3 0.1780 0.3600 0.3974 0.072 Uiso calc R 1 1
C C5 0.2304(2) 0.3807(3) 0.3224(3) 0.0436(9) Uani d . 1 1
H H4 0.2714 0.3957 0.3685 0.052 Uiso calc R 1 1
C C6 0.2038(2) 0.5384(2) 0.0970(3) 0.0401(8) Uani d . 1 1
H H5 0.1649 0.5069 0.0713 0.048 Uiso calc R 1 1
C C7 0.1978(3) 0.6152(2) 0.0796(3) 0.0458(10) Uani d . 1 1
H H6 0.1554 0.6359 0.0420 0.055 Uiso calc R 1 1
C C8 0.2535(2) 0.6619(2) 0.1170(3) 0.0449(9) Uani d . 1 1
H H7 0.2503 0.7149 0.1043 0.054 Uiso calc R 1 1
C C9 0.3143(2) 0.6303(2) 0.1736(3) 0.0428(9) Uani d . 1 1
H H8 0.3531 0.6617 0.2015 0.051 Uiso calc R 1 1
C C10 0.3179(2) 0.5522(2) 0.1889(2) 0.0330(7) Uani d . 1 1
C C11 0.37965(19) 0.5111(2) 0.2461(2) 0.0328(7) Uani d . 1 1
C C12 0.4391(2) 0.5460(2) 0.2990(3) 0.0420(9) Uani d . 1 1
H H9 0.4437 0.5998 0.2979 0.050 Uiso calc R 1 1
C C13 0.4921(2) 0.5020(3) 0.3539(3) 0.0491(10) Uani d . 1 1
H H10 0.5333 0.5254 0.3912 0.059 Uiso calc R 1 1
C C14 0.4850(2) 0.4241(3) 0.3545(3) 0.0482(10) Uani d . 1 1
H H11 0.5208 0.3932 0.3925 0.058 Uiso calc R 1 1
C C15 0.4241(2) 0.3915(2) 0.2981(3) 0.0386(8) Uani d . 1 1
H H12 0.4194 0.3376 0.2974 0.046 Uiso calc R 1 1
C C16 0.32495(19) 0.4469(2) 0.0210(2) 0.0350(7) Uani d . 1 1
H H13 0.3142 0.4967 0.0339 0.042 Uiso calc R 1 1
C C17 0.3490(2) 0.4385(2) -0.0435(3) 0.0407(8) Uani d . 1 1
H H14 0.3551 0.4819 -0.0735 0.049 Uiso calc R 1 1
C C18 0.3641(2) 0.3664(3) -0.0639(3) 0.0418(9) Uani d . 1 1
H H15 0.3798 0.3591 -0.1088 0.050 Uiso calc R 1 1
C C19 0.35571(19) 0.3049(2) -0.0169(2) 0.0360(8) Uani d . 1 1
H H16 0.3661 0.2547 -0.0292 0.043 Uiso calc R 1 1
C C20 0.33226(16) 0.3167(2) 0.0476(2) 0.0290(7) Uani d . 1 1
C C21 0.32396(17) 0.2552(2) 0.1020(2) 0.0299(7) Uani d . 1 1
C C22 0.3350(2) 0.1789(2) 0.0904(2) 0.0364(8) Uani d . 1 1
H H17 0.3475 0.1635 0.0445 0.044 Uiso calc R 1 1
C C23 0.3277(2) 0.1252(2) 0.1467(3) 0.0431(9) Uani d . 1 1
H H18 0.3349 0.0726 0.1398 0.052 Uiso calc R 1 1
C C24 0.3098(2) 0.1493(2) 0.2127(3) 0.0451(9) Uani d . 1 1
H H19 0.3053 0.1136 0.2525 0.054 Uiso calc R 1 1
C C25 0.2985(2) 0.2257(2) 0.2202(2) 0.0382(8) Uani d . 1 1
H H20 0.2858 0.2417 0.2656 0.046 Uiso calc R 1 1
C C26 0.5000 0.060(2) 0.2500 0.261(14) Uiso d SD 1 2
C C27 0.5069(15) 0.0841(17) 0.1670(15) 0.315(14) Uiso d D 1 1
C C28 0.5073(13) 0.1660(16) 0.1687(14) 0.298(13) Uiso d D 1 1
C C29 0.5000 0.195(2) 0.2500 0.280(15) Uiso d SD 1 2
P P1 0.08171(6) 0.20091(7) 0.47206(7) 0.0441(3) Uani d . 1 1
F F1 0.00943(19) 0.1814(3) 0.4681(3) 0.1085(16) Uani d . 1 1
F F2 0.15314(17) 0.2239(2) 0.4717(2) 0.0824(11) Uani d . 1 1
F F3 0.0591(2) 0.2868(2) 0.4424(3) 0.0974(13) Uani d . 1 1
F F4 0.05521(19) 0.1762(2) 0.3729(2) 0.0841(11) Uani d . 1 1
F F5 0.1062(3) 0.11723(19) 0.5001(3) 0.1089(18) Uani d . 1 1
F F6 0.10849(19) 0.2264(2) 0.5700(2) 0.0755(10) Uani d . 1 1

loop_
_atom_site_aniso_label
_atom_site_aniso_U_11
_atom_site_aniso_U_22
_atom_site_aniso_U_33
_atom_site_aniso_U_12
_atom_site_aniso_U_13
_atom_site_aniso_U_23
Ru1 0.02940(17) 0.02765(17) 0.02682(17) -0.00189(9) 0.01271(12) -0.00315(9)
O1 0.0341(13) 0.0431(15) 0.0339(13) -0.0043(11) 0.0131(11) -0.0066(11)
N1 0.0383(16) 0.0330(15) 0.0337(16) -0.0018(12) 0.0177(14) -0.0043(12)
N2 0.0361(15) 0.0319(15) 0.0305(14) 0.0024(12) 0.0169(12) -0.0018(12)
N3 0.0316(14) 0.0308(15) 0.0306(14) -0.0012(11) 0.0149(12) -0.0031(11)
N4 0.0276(14) 0.0309(15) 0.0278(14) -0.0024(11) 0.0117(12) -0.0032(11)
N5 0.0342(15) 0.0284(14) 0.0311(14) -0.0036(12) 0.0143(12) -0.0024(11)
C1 0.0350(18) 0.0373(19) 0.0374(19) -0.0013(15) 0.0153(16) -0.0033(15)
C2 0.040(2) 0.065(3) 0.061(3) -0.008(2) 0.024(2) -0.002(2)
C3 0.058(3) 0.078(4) 0.077(4) -0.003(3) 0.047(3) 0.004(3)
C4 0.075(3) 0.071(3) 0.049(3) 0.003(3) 0.041(3) 0.003(2)
C5 0.053(2) 0.045(2) 0.035(2) 0.0014(18) 0.0199(19) -0.0035(16)
C6 0.042(2) 0.040(2) 0.0370(19) 0.0065(16) 0.0151(17) 0.0008(16)
C7 0.057(3) 0.041(2) 0.042(2) 0.0138(18) 0.022(2) 0.0058(17)
C8 0.063(3) 0.033(2) 0.047(2) 0.0104(18) 0.031(2) 0.0062(16)
C9 0.058(2) 0.0318(19) 0.049(2) -0.0037(17) 0.033(2) -0.0042(17)
C10 0.0435(19) 0.0289(17) 0.0350(18) -0.0001(14) 0.0244(16) -0.0039(13)
C11 0.0375(18) 0.0317(17) 0.0364(18) -0.0061(14) 0.0221(15) -0.0066(14)
C12 0.043(2) 0.038(2) 0.051(2) -0.0098(16) 0.0244(19) -0.0139(17)
C13 0.035(2) 0.057(3) 0.052(2) -0.0104(18) 0.0133(19) -0.014(2)
C14 0.035(2) 0.053(3) 0.050(2) 0.0005(18) 0.0089(18) -0.001(2)
C15 0.036(2) 0.038(2) 0.038(2) -0.0004(15) 0.0105(17) 0.0023(15)
C16 0.0395(19) 0.0323(18) 0.0345(18) -0.0007(14) 0.0162(15) -0.0011(14)
C17 0.051(2) 0.038(2) 0.040(2) -0.0022(17) 0.0255(18) 0.0046(16)
C18 0.050(2) 0.044(2) 0.042(2) -0.0015(18) 0.0287(19) -0.0015(17)
C19 0.0385(19) 0.0352(19) 0.0380(19) -0.0012(15) 0.0191(16) -0.0058(15)
C20 0.0253(15) 0.0320(17) 0.0279(16) -0.0033(12) 0.0087(13) -0.0024(13)
C21 0.0283(16) 0.0318(17) 0.0279(16) -0.0021(13) 0.0092(13) -0.0029(13)
C22 0.0409(19) 0.0336(18) 0.0350(18) 0.0016(15) 0.0153(16) -0.0032(14)
C23 0.054(2) 0.0284(17) 0.047(2) 0.0025(17) 0.021(2) 0.0012(16)
C24 0.059(3) 0.034(2) 0.043(2) -0.0004(18) 0.021(2) 0.0060(16)
C25 0.050(2) 0.0344(19) 0.0343(18) -0.0021(16) 0.0207(17) 0.0014(15)
P1 0.0401(5) 0.0446(6) 0.0454(6) -0.0092(4) 0.0148(5) -0.0035(5)
F1 0.063(2) 0.157(4) 0.120(3) -0.048(2) 0.051(2) -0.029(3)
F2 0.0651(19) 0.107(3) 0.087(2) -0.0391(19) 0.0433(18) -0.044(2)
F3 0.097(3) 0.055(2) 0.113(3) 0.0047(19) 0.013(2) 0.006(2)
F4 0.091(2) 0.103(3) 0.0497(17) -0.043(2) 0.0180(17) -0.0177(17)
F5 0.114(3) 0.0402(17) 0.110(3) -0.0007(18) -0.023(3) -0.0036(18)
F6 0.098(2) 0.082(2) 0.0528(17) -0.0333(19) 0.0366(17) -0.0147(16)

loop_
_atom_type_symbol
_atom_type_description
_atom_type_scat_dispersion_real
_atom_type_scat_dispersion_imag
_atom_type_scat_source
C C 0.0033 0.0016 'International Tables Vol C Tables 4.2.6.8 and 6.1.1.4'
H H 0.0000 0.0000 'International Tables Vol C Tables 4.2.6.8 and 6.1.1.4'
N N 0.0061 0.0033 'International Tables Vol C Tables 4.2.6.8 and 6.1.1.4'
O O 0.0106 0.0060 'International Tables Vol C Tables 4.2.6.8 and 6.1.1.4'
F F 0.0171 0.0103 'International Tables Vol C Tables 4.2.6.8 and 6.1.1.4'
P P 0.1023 0.0942 'International Tables Vol C Tables 4.2.6.8 and 6.1.1.4'
Ru Ru -1.2594 0.8363 'International Tables Vol C Tables 4.2.6.8 and 6.1.1.4'

loop_
_geom_angle_atom_site_label_1
_geom_angle_atom_site_label_2
_geom_angle_atom_site_label_3
_geom_angle_site_symmetry_1
_geom_angle_site_symmetry_3
_geom_angle
_geom_angle_publ_flag
N2 Ru1 N3 . . 79.60(13) yes
N2 Ru1 N4 . . 93.66(11) ?
N3 Ru1 N4 . . 89.89(11) ?
N2 Ru1 N5 . . 172.74(12) yes
N3 Ru1 N5 . . 99.46(12) ?
N4 Ru1 N5 . . 79.11(12) yes
N2 Ru1 N1 . . 92.77(12) ?
N3 Ru1 N1 . . 103.71(12) ?
N4 Ru1 N1 . . 165.81(12) yes
N5 Ru1 N1 . . 94.45(12) ?
N2 Ru1 O1 . . 94.13(12) ?
N3 Ru1 O1 . . 165.07(11) yes
N4 Ru1 O1 . . 104.11(11) ?
N5 Ru1 O1 . . 88.43(11) ?
N1 Ru1 O1 . . 62.79(12) yes
N2 Ru1 C1 . . 95.17(12) ?
N3 Ru1 C1 . . 135.66(12) ?
N4 Ru1 C1 . . 134.45(12) ?
N5 Ru1 C1 . . 90.50(12) ?
N1 Ru1 C1 . . 32.09(13) ?
O1 Ru1 C1 . . 30.73(11) ?
C1 O1 Ru1 . . 92.0(2) ?
C5 N1 C1 . . 120.6(4) ?
C5 N1 Ru1 . . 145.6(3) ?
C1 N1 Ru1 . . 93.7(2) ?
C6 N2 C10 . . 118.5(3) ?
C6 N2 Ru1 . . 125.0(3) ?
C10 N2 Ru1 . . 116.1(2) ?
C15 N3 C11 . . 118.5(3) ?
C15 N3 Ru1 . . 125.7(3) ?
C11 N3 Ru1 . . 115.8(2) ?
C16 N4 C20 . . 117.8(3) ?
C16 N4 Ru1 . . 126.6(2) ?
C20 N4 Ru1 . . 115.5(2) ?
C25 N5 C21 . . 118.0(3) ?
C25 N5 Ru1 . . 126.6(3) ?
C21 N5 Ru1 . . 115.2(2) ?
O1 C1 N1 . . 111.5(3) ?
O1 C1 C2 . . 127.8(4) ?
N1 C1 C2 . . 120.7(4) ?
O1 C1 Ru1 . . 57.31(18) ?
N1 C1 Ru1 . . 54.24(19) ?
C2 C1 Ru1 . . 173.4(3) ?
C3 C2 C1 . . 117.7(5) ?
C3 C2 H1 . . 121.1 ?
C1 C2 H1 . . 121.1 ?
C2 C3 C4 . . 121.2(4) ?
C2 C3 H2 . . 119.4 ?
C4 C3 H2 . . 119.4 ?
C5 C4 C3 . . 119.0(5) ?
C5 C4 H3 . . 120.5 ?
C3 C4 H3 . . 120.5 ?
N1 C5 C4 . . 120.8(4) ?
N1 C5 H4 . . 119.6 ?
C4 C5 H4 . . 119.6 ?
N2 C6 C7 . . 122.4(4) ?
N2 C6 H5 . . 118.8 ?
C7 C6 H5 . . 118.8 ?
C6 C7 C8 . . 119.7(4) ?
C6 C7 H6 . . 120.2 ?
C8 C7 H6 . . 120.2 ?
C7 C8 C9 . . 118.9(4) ?
C7 C8 H7 . . 120.5 ?
C9 C8 H7 . . 120.5 ?
C8 C9 C10 . . 119.2(4) ?
C8 C9 H8 . . 120.4 ?
C10 C9 H8 . . 120.4 ?
N2 C10 C9 . . 121.3(4) ?
N2 C10 C11 . . 113.9(3) ?
C9 C10 C11 . . 124.7(4) ?
N3 C11 C12 . . 121.6(4) ?
N3 C11 C10 . . 114.0(3) ?
C12 C11 C10 . . 124.4(4) ?
C11 C12 C13 . . 119.3(4) ?
C11 C12 H9 . . 120.3 ?
C13 C12 H9 . . 120.3 ?
C14 C13 C12 . . 119.8(4) ?
C14 C13 H10 . . 120.1 ?
C12 C13 H10 . . 120.1 ?
C13 C14 C15 . . 118.6(4) ?
C13 C14 H11 . . 120.7 ?
C15 C14 H11 . . 120.7 ?
N3 C15 C14 . . 122.2(4) ?
N3 C15 H12 . . 118.9 ?
C14 C15 H12 . . 118.9 ?
N4 C16 C17 . . 123.0(4) ?
N4 C16 H13 . . 118.5 ?
C17 C16 H13 . . 118.5 ?
C18 C17 C16 . . 119.2(4) ?
C18 C17 H14 . . 120.4 ?
C16 C17 H14 . . 120.4 ?
C17 C18 C19 . . 118.3(4) ?
C17 C18 H15 . . 120.9 ?
C19 C18 H15 . . 120.9 ?
C20 C19 C18 . . 120.0(4) ?
C20 C19 H16 . . 120.0 ?
C18 C19 H16 . . 120.0 ?
N4 C20 C19 . . 121.6(3) ?
N4 C20 C21 . . 114.9(3) ?
C19 C20 C21 . . 123.5(3) ?
N5 C21 C22 . . 121.8(3) ?
N5 C21 C20 . . 114.8(3) ?
C22 C21 C20 . . 123.4(3) ?
C21 C22 C23 . . 119.1(4) ?
C21 C22 H17 . . 120.5 ?
C23 C22 H17 . . 120.4 ?
C24 C23 C22 . . 119.1(4) ?
C24 C23 H18 . . 120.5 ?
C22 C23 H18 . . 120.5 ?
C25 C24 C23 . . 119.3(4) ?
C25 C24 H19 . . 120.4 ?
C23 C24 H19 . . 120.4 ?
N5 C25 C24 . . 122.8(4) ?
N5 C25 H20 . . 118.6 ?
C24 C25 H20 . . 118.6 ?
C27 C26 C27 . 2_655 148(4) ?
C28 C27 C26 . . 105(3) ?
C27 C28 C29 . . 111(3) ?
C28 C29 C28 2_655 . 141(4) ?
F1 P1 F5 . . 90.9(3) ?
F1 P1 F6 . . 92.8(2) ?
F5 P1 F6 . . 90.6(2) ?
F1 P1 F2 . . 176.8(3) ?
F5 P1 F2 . . 91.8(3) ?
F6 P1 F2 . . 88.93(18) ?
F1 P1 F4 . . 87.8(2) ?
F5 P1 F4 . . 89.9(2) ?
F6 P1 F4 . . 179.2(2) ?
F2 P1 F4 . . 90.47(19) ?
F1 P1 F3 . . 91.2(3) ?
F5 P1 F3 . . 177.8(3) ?
F6 P1 F3 . . 90.0(2) ?
F2 P1 F3 . . 86.1(2) ?
F4 P1 F3 . . 89.5(2) ?

loop_
_geom_bond_atom_site_label_1
_geom_bond_atom_site_label_2
_geom_bond_site_symmetry_2
_geom_bond_distance
_geom_bond_publ_flag
Ru1 N2 . 2.019(3) yes
Ru1 N3 . 2.023(3) yes
Ru1 N4 . 2.050(3) yes
Ru1 N5 . 2.059(3) yes
Ru1 N1 . 2.073(3) yes
Ru1 O1 . 2.146(3) yes
Ru1 C1 . 2.549(4) ?
O1 C1 . 1.303(5) ?
N1 C5 . 1.347(5) ?
N1 C1 . 1.357(5) ?
N2 C6 . 1.348(5) ?
N2 C10 . 1.361(5) ?
N3 C15 . 1.337(5) ?
N3 C11 . 1.369(5) ?
N4 C16 . 1.345(5) ?
N4 C20 . 1.364(4) ?
N5 C25 . 1.347(5) ?
N5 C21 . 1.362(5) ?
C1 C2 . 1.403(6) ?
C2 C3 . 1.370(7) ?
C2 H1 . 0.9500 ?
C3 C4 . 1.383(8) ?
C3 H2 . 0.9500 ?
C4 C5 . 1.373(7) ?
C4 H3 . 0.9500 ?
C5 H4 . 0.9500 ?
C6 C7 . 1.372(6) ?
C6 H5 . 0.9500 ?
C7 C8 . 1.376(7) ?
C7 H6 . 0.9500 ?
C8 C9 . 1.388(7) ?
C8 H7 . 0.9500 ?
C9 C10 . 1.391(5) ?
C9 H8 . 0.9500 ?
C10 C11 . 1.478(5) ?
C11 C12 . 1.374(5) ?
C12 C13 . 1.380(7) ?
C12 H9 . 0.9500 ?
C13 C14 . 1.374(7) ?
C13 H10 . 0.9500 ?
C14 C15 . 1.395(6) ?
C14 H11 . 0.9500 ?
C15 H12 . 0.9500 ?
C16 C17 . 1.383(5) ?
C16 H13 . 0.9500 ?
C17 C18 . 1.381(6) ?
C17 H14 . 0.9500 ?
C18 C19 . 1.391(6) ?
C18 H15 . 0.9500 ?
C19 C20 . 1.382(5) ?
C19 H16 . 0.9500 ?
C20 C21 . 1.469(5) ?
C21 C22 . 1.387(5) ?
C22 C23 . 1.388(6) ?
C22 H17 . 0.9500 ?
C23 C24 . 1.378(6) ?
C23 H18 . 0.9500 ?
C24 C25 . 1.375(6) ?
C24 H19 . 0.9500 ?
C25 H20 . 0.9500 ?
C26 C27 . 1.521(17) ?
C26 C27 2_655 1.521(17) ?
C27 C28 . 1.436(18) ?
C28 C29 . 1.527(16) ?
C29 C28 2_655 1.527(16) ?
P1 F1 . 1.561(3) ?
P1 F5 . 1.567(4) ?
P1 F6 . 1.581(3) ?
P1 F2 . 1.585(3) ?
P1 F4 . 1.595(3) ?
P1 F3 . 1.599(4) ?

loop_
_geom_torsion_atom_site_label_1
_geom_torsion_atom_site_label_2
_geom_torsion_atom_site_label_3
_geom_torsion_atom_site_label_4
_geom_torsion_site_symmetry_1
_geom_torsion_site_symmetry_4
_geom_torsion
N2 Ru1 O1 C1 . . -93.2(2)
N3 Ru1 O1 C1 . . -28.7(6)
N4 Ru1 O1 C1 . . 172.0(2)
N5 Ru1 O1 C1 . . 93.6(2)
N1 Ru1 O1 C1 . . -2.2(2)
N2 Ru1 N1 C5 . . -90.5(5)
N3 Ru1 N1 C5 . . -10.5(5)
N4 Ru1 N1 C5 . . 152.6(5)
N5 Ru1 N1 C5 . . 90.4(5)
O1 Ru1 N1 C5 . . 176.3(5)
C1 Ru1 N1 C5 . . 174.2(6)
N2 Ru1 N1 C1 . . 95.3(2)
N3 Ru1 N1 C1 . . 175.3(2)
N4 Ru1 N1 C1 . . -21.6(6)
N5 Ru1 N1 C1 . . -83.8(2)
O1 Ru1 N1 C1 . . 2.1(2)
N3 Ru1 N2 C6 . . 179.9(3)
N4 Ru1 N2 C6 . . 90.7(3)
N1 Ru1 N2 C6 . . -76.7(3)
O1 Ru1 N2 C6 . . -13.8(3)
C1 Ru1 N2 C6 . . -44.6(3)
N3 Ru1 N2 C10 . . 7.5(2)
N4 Ru1 N2 C10 . . -81.7(3)
N1 Ru1 N2 C10 . . 111.0(3)
O1 Ru1 N2 C10 . . 173.9(2)
C1 Ru1 N2 C10 . . 143.1(2)
N2 Ru1 N3 C15 . . 173.5(3)
N4 Ru1 N3 C15 . . -92.7(3)
N5 Ru1 N3 C15 . . -13.8(3)
N1 Ru1 N3 C15 . . 83.2(3)
O1 Ru1 N3 C15 . . 107.3(5)
C1 Ru1 N3 C15 . . 86.8(3)
N2 Ru1 N3 C11 . . -5.2(2)
N4 Ru1 N3 C11 . . 88.5(2)
N5 Ru1 N3 C11 . . 167.5(2)
N1 Ru1 N3 C11 . . -95.6(2)
O1 Ru1 N3 C11 . . -71.4(5)
C1 Ru1 N3 C11 . . -92.0(3)
N2 Ru1 N4 C16 . . 4.0(3)
N3 Ru1 N4 C16 . . -75.5(3)
N5 Ru1 N4 C16 . . -175.2(3)
N1 Ru1 N4 C16 . . 120.8(5)
O1 Ru1 N4 C16 . . 99.2(3)
C1 Ru1 N4 C16 . . 105.0(3)
N2 Ru1 N4 C20 . . -176.7(2)
N3 Ru1 N4 C20 . . 103.7(2)
N5 Ru1 N4 C20 . . 4.1(2)
N1 Ru1 N4 C20 . . -59.9(6)
O1 Ru1 N4 C20 . . -81.5(3)
C1 Ru1 N4 C20 . . -75.8(3)
N3 Ru1 N5 C25 . . 90.8(3)
N4 Ru1 N5 C25 . . 178.8(3)
N1 Ru1 N5 C25 . . -14.0(3)
O1 Ru1 N5 C25 . . -76.5(3)
C1 Ru1 N5 C25 . . -45.8(3)
N3 Ru1 N5 C21 . . -93.9(3)
N4 Ru1 N5 C21 . . -5.9(2)
N1 Ru1 N5 C21 . . 161.4(3)
O1 Ru1 N5 C21 . . 98.8(2)
C1 Ru1 N5 C21 . . 129.5(3)
Ru1 O1 C1 N1 . . 3.2(3)
Ru1 O1 C1 C2 . . -174.8(4)
C5 N1 C1 O1 . . -179.5(3)
Ru1 N1 C1 O1 . . -3.3(3)
C5 N1 C1 C2 . . -1.3(6)
Ru1 N1 C1 C2 . . 174.9(4)
C5 N1 C1 Ru1 . . -176.2(4)
N2 Ru1 C1 O1 . . 89.4(2)
N3 Ru1 C1 O1 . . 169.8(2)
N4 Ru1 C1 O1 . . -10.9(3)
N5 Ru1 C1 O1 . . -86.1(2)
N1 Ru1 C1 O1 . . 176.3(4)
N2 Ru1 C1 N1 . . -87.0(2)
N3 Ru1 C1 N1 . . -6.6(3)
N4 Ru1 C1 N1 . . 172.8(2)
N5 Ru1 C1 N1 . . 97.6(2)
O1 Ru1 C1 N1 . . -176.3(4)
O1 C1 C2 C3 . . 179.3(5)
N1 C1 C2 C3 . . 1.5(7)
C1 C2 C3 C4 . . -0.9(8)
C2 C3 C4 C5 . . 0.2(9)
C1 N1 C5 C4 . . 0.6(6)
Ru1 N1 C5 C4 . . -172.7(4)
C3 C4 C5 N1 . . 0.0(8)
C10 N2 C6 C7 . . 2.8(6)
Ru1 N2 C6 C7 . . -169.3(3)
N2 C6 C7 C8 . . -0.7(6)
C6 C7 C8 C9 . . -1.7(6)
C7 C8 C9 C10 . . 1.9(6)
C6 N2 C10 C9 . . -2.6(5)
Ru1 N2 C10 C9 . . 170.2(3)
C6 N2 C10 C11 . . 178.7(3)
Ru1 N2 C10 C11 . . -8.4(4)
C8 C9 C10 N2 . . 0.3(6)
C8 C9 C10 C11 . . 178.8(3)
C15 N3 C11 C12 . . 1.0(5)
Ru1 N3 C11 C12 . . 179.8(3)
C15 N3 C11 C10 . . -176.5(3)
Ru1 N3 C11 C10 . . 2.3(4)
N2 C10 C11 N3 . . 3.9(4)
C9 C10 C11 N3 . . -174.7(3)
N2 C10 C11 C12 . . -173.5(3)
C9 C10 C11 C12 . . 7.9(6)
N3 C11 C12 C13 . . -1.5(6)
C10 C11 C12 C13 . . 175.8(4)
C11 C12 C13 C14 . . 0.5(7)
C12 C13 C14 C15 . . 0.8(7)
C11 N3 C15 C14 . . 0.4(6)
Ru1 N3 C15 C14 . . -178.3(3)
C13 C14 C15 N3 . . -1.3(7)
C20 N4 C16 C17 . . 0.7(5)
Ru1 N4 C16 C17 . . 179.9(3)
N4 C16 C17 C18 . . 0.7(6)
C16 C17 C18 C19 . . -1.3(6)
C17 C18 C19 C20 . . 0.6(6)
C16 N4 C20 C19 . . -1.5(5)
Ru1 N4 C20 C19 . . 179.2(3)
C16 N4 C20 C21 . . 177.5(3)
Ru1 N4 C20 C21 . . -1.8(4)
C18 C19 C20 N4 . . 0.9(6)
C18 C19 C20 C21 . . -178.1(4)
C25 N5 C21 C22 . . 2.2(5)
Ru1 N5 C21 C22 . . -173.6(3)
C25 N5 C21 C20 . . -177.6(3)
Ru1 N5 C21 C20 . . 6.6(4)
N4 C20 C21 N5 . . -3.2(4)
C19 C20 C21 N5 . . 175.8(3)
N4 C20 C21 C22 . . 177.0(3)
C19 C20 C21 C22 . . -4.0(5)
N5 C21 C22 C23 . . -1.5(6)
C20 C21 C22 C23 . . 178.2(4)
C21 C22 C23 C24 . . -0.2(6)
C22 C23 C24 C25 . . 1.2(7)
C21 N5 C25 C24 . . -1.1(6)
Ru1 N5 C25 C24 . . 174.1(3)
C23 C24 C25 N5 . . -0.5(7)
C27 C26 C27 C28 2_655 . 0.4(17)
C26 C27 C28 C29 . . -1(3)
C27 C28 C29 C28 . 2_655 0.4(18)
